data_2229491
loop_
_publ_author_name
'Huang, Ping-Hsin'
'Lin, Kai-Ling'
'Wen, Yuh-Sheng'

_publ_section_title
;
 2-(9,9-Diethyl-9<i>H</i>-fluoren-2-yl)-1-benzofuran
;
_journal_coeditor_code RN2074
_journal_issue 3
_journal_name_full 'Acta Crystallographica Section E'
_journal_page_first o743
_journal_paper_doi 10.1107/S1600536811006957
_journal_volume 67
_journal_year 2011
_chemical_formula_iupac 'C25 H22 O'
_chemical_formula_moiety 'C25 H22 O'
_chemical_formula_sum 'C25 H22 O'
_chemical_formula_weight 338.43
_chemical_name_systematic
;
2-(9,9-Diethyl-9<i>H</i>-fluoren-2-yl)-1-benzofuran
;
_space_group_IT_number 19
_symmetry_cell_setting orthorhombic
_symmetry_space_group_name_Hall 'P 2ac 2ab'
_symmetry_space_group_name_H-M 'P 21 21 21'
_atom_sites_solution_hydrogens geom
_atom_sites_solution_primary direct
_atom_sites_solution_secondary difmap
_cell_angle_alpha 90.00
_cell_angle_beta 90.00
_cell_angle_gamma 90.00
_cell_formula_units_Z 4
_cell_length_a 7.5277(13)
_cell_length_b 12.9969(19)
_cell_length_c 18.438(3)
_cell_measurement_reflns_used 525
_cell_measurement_temperature 100.00(10)
_cell_measurement_theta_max 20.36
_cell_measurement_theta_min 2.71
_cell_volume 1803.9(5)
_computing_cell_refinement 'SAINT (Bruker, 2001)'
_computing_data_collection 'SMART (Bruker, 2001)'
_computing_data_reduction 'SAINT (Bruker, 2001)'
_computing_molecular_graphics 'ORTEP-3 for Windows (Farrugia, 1997)'
_computing_publication_material 'WinGX (Farrugia, 1999)'
_computing_structure_refinement 'SHELXL97 (Sheldrick, 2008)'
_computing_structure_solution 'SHELXS97 (Sheldrick, 2008)'
_diffrn_ambient_temperature 100.00(10)
_diffrn_measured_fraction_theta_full 0.998
_diffrn_measured_fraction_theta_max 0.998
_diffrn_measurement_device_type 'Bruker SMART CCD area-detector'
_diffrn_measurement_method '\w and \f'
_diffrn_radiation_monochromator graphite
_diffrn_radiation_source 'fine-focus sealed tube'
_diffrn_radiation_type MoK\a
_diffrn_radiation_wavelength 0.71073
_diffrn_reflns_av_R_equivalents 0.1029
_diffrn_reflns_av_sigmaI/netI 0.1734
_diffrn_reflns_limit_h_max 9
_diffrn_reflns_limit_h_min -8
_diffrn_reflns_limit_k_max 16
_diffrn_reflns_limit_k_min -16
_diffrn_reflns_limit_l_max 23
_diffrn_reflns_limit_l_min -17
_diffrn_reflns_number 8855
_diffrn_reflns_theta_full 25.00
_diffrn_reflns_theta_max 26.37
_diffrn_reflns_theta_min 1.92
_diffrn_standards_number 0
_exptl_absorpt_coefficient_mu 0.074
_exptl_absorpt_correction_type none
_exptl_crystal_colour colourless
_exptl_crystal_density_diffrn 1.246
_exptl_crystal_density_method 'not measured'
_exptl_crystal_description prism
_exptl_crystal_F_000 720
_exptl_crystal_size_max 0.2
_exptl_crystal_size_mid 0.14
_exptl_crystal_size_min 0.08
_refine_diff_density_max 0.231
_refine_diff_density_min -0.257
_refine_ls_extinction_coef 0.007(2)
_refine_ls_extinction_expression Fc^*^=kFc[1+0.001xFc^2^\l^3^/sin(2\q)]^-1/4^
_refine_ls_extinction_method 'SHELXL97 (Sheldrick, 2008)'
_refine_ls_goodness_of_fit_ref 1.027
_refine_ls_hydrogen_treatment constr
_refine_ls_matrix_type full
_refine_ls_number_parameters 236
_refine_ls_number_reflns 2118
_refine_ls_number_restraints 0
_refine_ls_restrained_S_all 1.027
_refine_ls_R_factor_all 0.0913
_refine_ls_R_factor_gt 0.0575
_refine_ls_shift/su_max 0.000
_refine_ls_shift/su_mean 0.000
_refine_ls_structure_factor_coef Fsqd
_refine_ls_weighting_details 'calc w=1/[\s^2^(Fo^2^)+(0.0000P)^2^+0.0000P] where P=(Fo^2^+2Fc^2^)/3'
_refine_ls_weighting_scheme calc
_refine_ls_wR_factor_gt 0.1234
_refine_ls_wR_factor_ref 0.1460
_reflns_number_gt 1518
_reflns_number_total 2118
_reflns_threshold_expression I>2\s(I)
_cod_data_source_file rn2074.cif
_cod_data_source_block I
_cod_database_code 2229491
_cod_database_fobs_code 2229491

loop_
_symmetry_equiv_pos_as_xyz
'x, y, z'
'-x+1/2, -y, z+1/2'
'-x, y+1/2, -z+1/2'
'x+1/2, -y+1/2, -z'

loop_
_atom_site_type_symbol
_atom_site_label
_atom_site_fract_x
_atom_site_fract_y
_atom_site_fract_z
_atom_site_U_iso_or_equiv
_atom_site_adp_type
_atom_site_calc_flag
_atom_site_refinement_flags
_atom_site_occupancy
_atom_site_disorder_assembly
_atom_site_disorder_group
O O29 0.8727(4) 0.12706(16) 0.89298(15) 0.0233(6) Uani d . 1 . .
C C1 0.6113(5) 0.4536(2) 0.6667(2) 0.0210(9) Uani d . 1 . .
C C2 0.5957(6) 0.4834(3) 0.5267(2) 0.0241(9) Uani d . 1 . .
H H2 0.5355 0.5473 0.5313 0.029 Uiso calc R 1 . .
C C3 0.6407(6) 0.4451(3) 0.4588(2) 0.0274(10) Uani d . 1 . .
H H3 0.6092 0.4828 0.4166 0.033 Uiso calc R 1 . .
C C4 0.7307(6) 0.3529(2) 0.4517(2) 0.0248(9) Uani d . 1 . .
H H4 0.7610 0.3284 0.4048 0.030 Uiso calc R 1 . .
C C5 0.7768(6) 0.2960(2) 0.5121(2) 0.0250(9) Uani d . 1 . .
H H5 0.8382 0.2325 0.5070 0.030 Uiso calc R 1 . .
C C6 0.8406(5) 0.2003(2) 0.6748(2) 0.0234(9) Uani d . 1 . .
H H6 0.8885 0.1541 0.6400 0.028 Uiso calc R 1 . .
C C7 0.8484(5) 0.1773(3) 0.7477(2) 0.0246(9) Uani d . 1 . .
H H7 0.9038 0.1152 0.7628 0.030 Uiso calc R 1 . .
C C8 0.7765(5) 0.2434(2) 0.7995(2) 0.0203(8) Uani d . 1 . .
C C9 0.6972(5) 0.3362(2) 0.7766(2) 0.0221(9) Uani d . 1 . .
H H9 0.6485 0.3823 0.8113 0.027 Uiso calc R 1 . .
C C10 0.6904(5) 0.3599(2) 0.7040(2) 0.0204(9) Uani d . 1 . .
C C11 0.6400(5) 0.4271(2) 0.5872(2) 0.0197(9) Uani d . 1 . .
C C12 0.7322(5) 0.3329(2) 0.5805(2) 0.0210(8) Uani d . 1 . .
C C13 0.7618(5) 0.2920(2) 0.6527(2) 0.0211(8) Uani d . 1 . .
C C21 0.7791(5) 0.2166(2) 0.8762(2) 0.0218(9) Uani d . 1 . .
C C22 0.7057(6) 0.2573(2) 0.9356(2) 0.0236(9) Uani d . 1 . .
H H22 0.6381 0.3189 0.9376 0.028 Uiso calc R 1 . .
C C23 0.7468(6) 0.1913(2) 0.9960(2) 0.0238(9) Uani d . 1 . .
C C24 0.7066(6) 0.1876(3) 1.0693(2) 0.0293(9) Uani d . 1 . .
H H24 0.6388 0.2407 1.0914 0.035 Uiso calc R 1 . .
C C25 0.7675(6) 0.1048(3) 1.1097(2) 0.0311(10) Uani d . 1 . .
H H25 0.7404 0.1012 1.1600 0.037 Uiso calc R 1 . .
C C26 0.8683(6) 0.0264(3) 1.0779(2) 0.0285(10) Uani d . 1 . .
H H26 0.9081 -0.0295 1.1069 0.034 Uiso calc R 1 . .
C C27 0.9113(6) 0.0287(3) 1.0048(2) 0.0251(9) Uani d . 1 . .
H H27 0.9802 -0.0238 0.9826 0.030 Uiso calc R 1 . .
C C28 0.8480(5) 0.1119(2) 0.9661(2) 0.0203(9) Uani d . 1 . .
C C31 0.7154(6) 0.5539(2) 0.6825(2) 0.0283(10) Uani d . 1 . .
H H31A 0.8425 0.5409 0.6722 0.034 Uiso calc R 1 . .
H H31B 0.6745 0.6072 0.6479 0.034 Uiso calc R 1 . .
C C32 0.7009(6) 0.5975(3) 0.7583(2) 0.0326(10) Uani d . 1 . .
H H32A 0.7727 0.6602 0.7618 0.049 Uiso calc R 1 . .
H H32B 0.7441 0.5467 0.7933 0.049 Uiso calc R 1 . .
H H32C 0.5764 0.6139 0.7688 0.049 Uiso calc R 1 . .
C C33 0.4142(5) 0.4697(3) 0.6858(2) 0.0221(9) Uani d . 1 . .
H H33A 0.4039 0.4798 0.7388 0.027 Uiso calc R 1 . .
H H33B 0.3724 0.5336 0.6620 0.027 Uiso calc R 1 . .
C C34 0.2925(6) 0.3820(2) 0.6635(3) 0.0313(10) Uani d . 1 . .
H H34A 0.1703 0.3980 0.6780 0.047 Uiso calc R 1 . .
H H34B 0.3309 0.3185 0.6875 0.047 Uiso calc R 1 . .
H H34C 0.2978 0.3730 0.6108 0.047 Uiso calc R 1 . .

loop_
_atom_site_aniso_label
_atom_site_aniso_U_11
_atom_site_aniso_U_22
_atom_site_aniso_U_33
_atom_site_aniso_U_12
_atom_site_aniso_U_13
_atom_site_aniso_U_23
O29 0.0224(15) 0.0231(12) 0.0244(16) 0.0027(12) -0.0021(14) 0.0000(11)
C1 0.021(2) 0.0181(16) 0.024(2) 0.0023(16) 0.0017(19) -0.0008(16)
C2 0.026(2) 0.0220(17) 0.024(2) 0.0022(16) 0.000(2) 0.0014(16)
C3 0.032(3) 0.0265(18) 0.024(2) -0.0026(18) -0.001(2) 0.0017(16)
C4 0.027(2) 0.0283(17) 0.019(2) -0.0023(18) 0.001(2) -0.0051(15)
C5 0.026(2) 0.0229(16) 0.026(2) 0.0002(17) 0.000(2) -0.0015(16)
C6 0.022(2) 0.0225(16) 0.025(2) 0.0038(16) 0.0009(19) -0.0049(16)
C7 0.027(2) 0.0220(17) 0.025(2) 0.0029(16) -0.0023(19) -0.0009(16)
C8 0.019(2) 0.0231(16) 0.0194(19) -0.0041(17) 0.0026(18) -0.0015(15)
C9 0.025(2) 0.0198(16) 0.021(2) -0.0004(16) 0.0024(18) -0.0031(15)
C10 0.018(2) 0.0212(16) 0.022(2) 0.0003(16) -0.0005(18) -0.0003(15)
C11 0.017(2) 0.0229(16) 0.019(2) -0.0007(15) 0.0025(18) -0.0027(15)
C12 0.021(2) 0.0201(16) 0.022(2) -0.0016(16) 0.0018(19) -0.0024(15)
C13 0.021(2) 0.0202(16) 0.022(2) -0.0023(16) -0.0017(19) -0.0011(15)
C21 0.017(2) 0.0174(16) 0.031(2) 0.0041(16) -0.0059(19) 0.0002(15)
C22 0.022(2) 0.0228(16) 0.026(2) 0.0021(17) 0.0021(19) 0.0003(16)
C23 0.021(2) 0.0260(17) 0.025(2) 0.0016(17) -0.0014(19) 0.0023(15)
C24 0.024(2) 0.0362(19) 0.027(2) -0.0018(19) 0.004(2) -0.0003(18)
C25 0.027(2) 0.039(2) 0.028(2) -0.005(2) 0.000(2) 0.0063(18)
C26 0.025(2) 0.0282(18) 0.032(3) -0.0032(18) -0.009(2) 0.0078(18)
C27 0.025(2) 0.0238(17) 0.027(2) -0.0008(17) -0.0040(19) -0.0010(17)
C28 0.022(2) 0.0253(17) 0.0139(19) -0.0060(17) -0.0019(17) 0.0008(15)
C31 0.033(3) 0.0232(17) 0.029(2) -0.0009(18) 0.003(2) -0.0008(16)
C32 0.034(3) 0.0305(19) 0.033(3) -0.0078(19) -0.002(2) -0.0069(17)
C33 0.025(2) 0.0215(17) 0.020(2) 0.0028(17) 0.0031(18) 0.0003(15)
C34 0.027(2) 0.0326(19) 0.034(2) -0.0024(19) -0.001(2) 0.0010(18)

loop_
_atom_type_symbol
_atom_type_description
_atom_type_scat_dispersion_real
_atom_type_scat_dispersion_imag
_atom_type_scat_source
O O 0.0106 0.0060 'International Tables Vol C Tables 4.2.6.8 and 6.1.1.4'
C C 0.0033 0.0016 'International Tables Vol C Tables 4.2.6.8 and 6.1.1.4'
H H 0.0000 0.0000 'International Tables Vol C Tables 4.2.6.8 and 6.1.1.4'

loop_
_geom_angle_atom_site_label_1
_geom_angle_atom_site_label_2
_geom_angle_atom_site_label_3
_geom_angle_site_symmetry_1
_geom_angle_site_symmetry_3
_geom_angle
_geom_angle_publ_flag
C28 O29 C21 . . 105.6(3) ?
C10 C1 C11 . . 101.5(3) ?
C10 C1 C33 . . 112.6(3) ?
C11 C1 C33 . . 112.8(3) ?
C10 C1 C31 . . 113.0(3) ?
C11 C1 C31 . . 107.4(3) ?
C33 C1 C31 . . 109.3(3) ?
C11 C2 C3 . . 118.7(3) ?
C11 C2 H2 . . 120.6 ?
C3 C2 H2 . . 120.6 ?
C4 C3 C2 . . 121.0(4) ?
C4 C3 H3 . . 119.5 ?
C2 C3 H3 . . 119.5 ?
C5 C4 C3 . . 120.7(4) ?
C5 C4 H4 . . 119.6 ?
C3 C4 H4 . . 119.6 ?
C4 C5 C12 . . 119.0(3) ?
C4 C5 H5 . . 120.5 ?
C12 C5 H5 . . 120.5 ?
C7 C6 C13 . . 119.3(3) ?
C7 C6 H6 . . 120.3 ?
C13 C6 H6 . . 120.3 ?
C6 C7 C8 . . 121.2(3) ?
C6 C7 H7 . . 119.4 ?
C8 C7 H7 . . 119.4 ?
C7 C8 C9 . . 119.0(3) ?
C7 C8 C21 . . 120.8(3) ?
C9 C8 C21 . . 120.1(3) ?
C10 C9 C8 . . 120.0(3) ?
C10 C9 H9 . . 120.0 ?
C8 C9 H9 . . 120.0 ?
C9 C10 C13 . . 120.1(3) ?
C9 C10 C1 . . 129.4(3) ?
C13 C10 C1 . . 110.5(3) ?
C2 C11 C12 . . 120.6(4) ?
C2 C11 C1 . . 128.8(3) ?
C12 C11 C1 . . 110.5(3) ?
C5 C12 C11 . . 119.8(3) ?
C5 C12 C13 . . 131.9(3) ?
C11 C12 C13 . . 108.3(3) ?
C6 C13 C10 . . 120.4(4) ?
C6 C13 C12 . . 130.4(3) ?
C10 C13 C12 . . 109.2(3) ?
C22 C21 O29 . . 110.9(3) ?
C22 C21 C8 . . 134.1(3) ?
O29 C21 C8 . . 115.0(3) ?
C21 C22 C23 . . 108.0(3) ?
C21 C22 H22 . . 126.0 ?
C23 C22 H22 . . 126.0 ?
C24 C23 C28 . . 118.6(3) ?
C24 C23 C22 . . 136.8(4) ?
C28 C23 C22 . . 104.6(3) ?
C23 C24 C25 . . 118.6(4) ?
C23 C24 H24 . . 120.7 ?
C25 C24 H24 . . 120.7 ?
C24 C25 C26 . . 121.2(4) ?
C24 C25 H25 . . 119.4 ?
C26 C25 H25 . . 119.4 ?
C27 C26 C25 . . 121.3(4) ?
C27 C26 H26 . . 119.4 ?
C25 C26 H26 . . 119.4 ?
C28 C27 C26 . . 116.0(4) ?
C28 C27 H27 . . 122.0 ?
C26 C27 H27 . . 122.0 ?
O29 C28 C27 . . 124.9(3) ?
O29 C28 C23 . . 110.8(3) ?
C27 C28 C23 . . 124.3(4) ?
C32 C31 C1 . . 116.9(3) ?
C32 C31 H31A . . 108.1 ?
C1 C31 H31A . . 108.1 ?
C32 C31 H31B . . 108.1 ?
C1 C31 H31B . . 108.1 ?
H31A C31 H31B . . 107.3 ?
C31 C32 H32A . . 109.5 ?
C31 C32 H32B . . 109.5 ?
H32A C32 H32B . . 109.5 ?
C31 C32 H32C . . 109.5 ?
H32A C32 H32C . . 109.5 ?
H32B C32 H32C . . 109.5 ?
C34 C33 C1 . . 114.7(3) ?
C34 C33 H33A . . 108.6 ?
C1 C33 H33A . . 108.6 ?
C34 C33 H33B . . 108.6 ?
C1 C33 H33B . . 108.6 ?
H33A C33 H33B . . 107.6 ?
C33 C34 H34A . . 109.5 ?
C33 C34 H34B . . 109.5 ?
H34A C34 H34B . . 109.5 ?
C33 C34 H34C . . 109.5 ?
H34A C34 H34C . . 109.5 ?
H34B C34 H34C . . 109.5 ?

loop_
_geom_bond_atom_site_label_1
_geom_bond_atom_site_label_2
_geom_bond_site_symmetry_2
_geom_bond_distance
_geom_bond_publ_flag
O29 C28 . 1.374(5) ?
O29 C21 . 1.395(4) ?
C1 C10 . 1.520(5) ?
C1 C11 . 1.521(5) ?
C1 C33 . 1.539(5) ?
C1 C31 . 1.548(5) ?
C2 C11 . 1.375(5) ?
C2 C3 . 1.389(5) ?
C2 H2 . 0.9500 ?
C3 C4 . 1.382(5) ?
C3 H3 . 0.9500 ?
C4 C5 . 1.381(5) ?
C4 H4 . 0.9500 ?
C5 C12 . 1.391(5) ?
C5 H5 . 0.9500 ?
C6 C7 . 1.377(6) ?
C6 C13 . 1.391(5) ?
C6 H6 . 0.9500 ?
C7 C8 . 1.396(5) ?
C7 H7 . 0.9500 ?
C8 C9 . 1.410(5) ?
C8 C21 . 1.456(5) ?
C9 C10 . 1.374(5) ?
C9 H9 . 0.9500 ?
C10 C13 . 1.401(5) ?
C11 C12 . 1.412(5) ?
C12 C13 . 1.452(5) ?
C21 C22 . 1.336(5) ?
C22 C23 . 1.438(5) ?
C22 H22 . 0.9500 ?
C23 C24 . 1.386(6) ?
C23 C28 . 1.397(5) ?
C24 C25 . 1.388(5) ?
C24 H24 . 0.9500 ?
C25 C26 . 1.400(5) ?
C25 H25 . 0.9500 ?
C26 C27 . 1.386(6) ?
C26 H26 . 0.9500 ?
C27 C28 . 1.381(5) ?
C27 H27 . 0.9500 ?
C31 C32 . 1.512(6) ?
C31 H31A . 0.9900 ?
C31 H31B . 0.9900 ?
C32 H32A . 0.9800 ?
C32 H32B . 0.9800 ?
C32 H32C . 0.9800 ?
C33 C34 . 1.519(5) ?
C33 H33A . 0.9900 ?
C33 H33B . 0.9900 ?
C34 H34A . 0.9800 ?
C34 H34B . 0.9800 ?
C34 H34C . 0.9800 ?

loop_
_geom_hbond_atom_site_label_D
_geom_hbond_atom_site_label_H
_geom_hbond_atom_site_label_A
_geom_hbond_site_symmetry_A
_geom_hbond_distance_DH
_geom_hbond_distance_HA
_geom_hbond_distance_DA
_geom_hbond_angle_DHA
C2 H2 Cg1 3_656 0.95 2.99 3.643(5) 127
C22 H22 Cg1 4_457 0.95 2.70 3.500(4) 143
C24 H24 Cg2 4_457 0.95 2.85 3.569(5) 133
C27 H27 Cg2 3_746 0.95 2.75 3.558(5) 143

loop_
_geom_torsion_atom_site_label_1
_geom_torsion_atom_site_label_2
_geom_torsion_atom_site_label_3
_geom_torsion_atom_site_label_4
_geom_torsion_site_symmetry_1
_geom_torsion_site_symmetry_2
_geom_torsion_site_symmetry_3
_geom_torsion_site_symmetry_4
_geom_torsion
_geom_torsion_publ_flag
C11 C2 C3 C4 . . . . -0.9(6) ?
C2 C3 C4 C5 . . . . 0.5(6) ?
C3 C4 C5 C12 . . . . -0.2(6) ?
C13 C6 C7 C8 . . . . 0.9(6) ?
C6 C7 C8 C9 . . . . -1.0(6) ?
C6 C7 C8 C21 . . . . 177.6(4) ?
C7 C8 C9 C10 . . . . 0.5(6) ?
C21 C8 C9 C10 . . . . -178.1(4) ?
C8 C9 C10 C13 . . . . 0.2(6) ?
C8 C9 C10 C1 . . . . 179.4(4) ?
C11 C1 C10 C9 . . . . -176.8(4) ?
C33 C1 C10 C9 . . . . -55.9(6) ?
C31 C1 C10 C9 . . . . 68.5(5) ?
C11 C1 C10 C13 . . . . 2.5(4) ?
C33 C1 C10 C13 . . . . 123.3(3) ?
C31 C1 C10 C13 . . . . -112.2(4) ?
C3 C2 C11 C12 . . . . 1.1(6) ?
C3 C2 C11 C1 . . . . 177.8(4) ?
C10 C1 C11 C2 . . . . -179.8(4) ?
C33 C1 C11 C2 . . . . 59.6(5) ?
C31 C1 C11 C2 . . . . -61.0(5) ?
C10 C1 C11 C12 . . . . -2.8(4) ?
C33 C1 C11 C12 . . . . -123.5(3) ?
C31 C1 C11 C12 . . . . 116.0(3) ?
C4 C5 C12 C11 . . . . 0.4(6) ?
C4 C5 C12 C13 . . . . -179.9(4) ?
C2 C11 C12 C5 . . . . -0.8(6) ?
C1 C11 C12 C5 . . . . -178.1(4) ?
C2 C11 C12 C13 . . . . 179.4(4) ?
C1 C11 C12 C13 . . . . 2.1(4) ?
C7 C6 C13 C10 . . . . -0.3(6) ?
C7 C6 C13 C12 . . . . -178.1(4) ?
C9 C10 C13 C6 . . . . -0.3(6) ?
C1 C10 C13 C6 . . . . -179.6(3) ?
C9 C10 C13 C12 . . . . 178.0(4) ?
C1 C10 C13 C12 . . . . -1.4(4) ?
C5 C12 C13 C6 . . . . -2.2(7) ?
C11 C12 C13 C6 . . . . 177.5(4) ?
C5 C12 C13 C10 . . . . 179.8(4) ?
C11 C12 C13 C10 . . . . -0.5(4) ?
C28 O29 C21 C22 . . . . 2.2(4) ?
C28 O29 C21 C8 . . . . -175.7(3) ?
C7 C8 C21 C22 . . . . -171.3(4) ?
C9 C8 C21 C22 . . . . 7.3(7) ?
C7 C8 C21 O29 . . . . 6.0(5) ?
C9 C8 C21 O29 . . . . -175.4(3) ?
O29 C21 C22 C23 . . . . -1.4(5) ?
C8 C21 C22 C23 . . . . 175.9(4) ?
C21 C22 C23 C24 . . . . -177.1(5) ?
C21 C22 C23 C28 . . . . 0.1(4) ?
C28 C23 C24 C25 . . . . -0.5(6) ?
C22 C23 C24 C25 . . . . 176.5(4) ?
C23 C24 C25 C26 . . . . 0.3(6) ?
C24 C25 C26 C27 . . . . 0.1(6) ?
C25 C26 C27 C28 . . . . -0.4(6) ?
C21 O29 C28 C27 . . . . 176.8(4) ?
C21 O29 C28 C23 . . . . -2.1(4) ?
C26 C27 C28 O29 . . . . -178.5(4) ?
C26 C27 C28 C23 . . . . 0.3(6) ?
C24 C23 C28 O29 . . . . 179.1(4) ?
C22 C23 C28 O29 . . . . 1.2(4) ?
C24 C23 C28 C27 . . . . 0.2(6) ?
C22 C23 C28 C27 . . . . -177.7(4) ?
C10 C1 C31 C32 . . . . -71.1(5) ?
C11 C1 C31 C32 . . . . 177.8(3) ?
C33 C1 C31 C32 . . . . 55.1(5) ?
C10 C1 C33 C34 . . . . -61.3(5) ?
C11 C1 C33 C34 . . . . 52.8(4) ?
C31 C1 C33 C34 . . . . 172.2(3) ?

loop_
_cod_related_entry_id
_cod_related_entry_database
_cod_related_entry_code
1 ChemSpider 30656550
